data_1537253
loop_
_publ_author_name
'Larbot, A.'
'Durand, J.'
'Norbert, A.'

_publ_section_title
;
 Structure cristalline de Cs H3 P2 O7 (H2 O)
;
_journal_name_full 'Revue de Chimie Minerale'
_journal_page_first 5548
_journal_page_last 5554
_journal_volume 17
_journal_year 1980
_chemical_formula_sum 'Cs H5 O8 P2'
_chemical_name_systematic 'Cs H3 P2 O7 (H2 O)'
_space_group_IT_number 2
_symmetry_space_group_name_Hall '-P 1'
_symmetry_space_group_name_H-M 'P -1'
_cell_angle_alpha 88.94
_cell_angle_beta 104.78
_cell_angle_gamma 110.91
_cell_formula_units_Z 2
_cell_length_a 8.136
_cell_length_b 6.879
_cell_length_c 7.761
_cell_volume 391.065
_citation_journal_id_ASTM RVCMA8
_cod_data_source_file Larbot_RVCMA8_1980_480.cif
_cod_data_source_block H5Cs1O8P2
_cod_original_cell_volume 391.0647
_cod_original_formula_sum 'H5 Cs1 O8 P2'
_cod_database_code 1537253

loop_
_symmetry_equiv_pos_as_xyz
x,y,z
-x,-y,-z

loop_
_atom_site_label
_atom_site_type_symbol
_atom_site_fract_x
_atom_site_fract_y
_atom_site_fract_z
_atom_site_occupancy
_atom_site_U_iso_or_equiv
O8 O-2 0.6652 0.3465 0.6448 1 0.0
O6 O-2 0.3139 0.971 0.71 1 0.0
H4 H+1 0.81 0.373 0.623 1 0.0
H5 H+1 0.597 0.439 0.623 1 0.0
O2 O-2 0.1657 0.3694 0.0121 1 0.0
O3 O-2 0.3739 0.3274 0.8399 1 0.0
H1 H+1 0.05 0.25 0.56 1 0.0
Cs1 Cs+1 0.3378 0.1355 0.3163 1 0.0
H3 H+1 0.05 0.825 0.995 1 0.0
O1 O-2 0.0408 0.2485 0.6943 1 0.0
O5 O-2 -0.0084 0.6975 0.6266 1 0.0
P2 P+5 0.1748 0.7862 0.7609 1 0.0
H2 H+1 0.37 0.252 0.712 1 0.0
O7 O-2 0.1493 0.8291 0.9442 1 0.0
O4 O-2 0.2694 0.6158 0.7843 1 0.0
P1 P+5 0.2062 0.3799 0.8394 1 0.0
